data_4021065
loop_
_publ_author_name
'Till Opatz'
'Dorota Ferenc'

_publ_section_title
;
 An Unexpected Three-Component Condensation Leading to
 Amino- (3-oxo-2,3-dihydro-1H-isoindol-1-ylidene)- acetonitriles
;
_journal_name_full 'Journal of Organic Chemistry'
_journal_page_first 8496
_journal_page_last 8499
_journal_paper_doi 10.1021/jo0486802
_journal_volume 69
_journal_year 2004
_chemical_formula_sum 'C17 H13 N3 O'
_chemical_formula_weight 275.30
_space_group_IT_number 14
_symmetry_cell_setting monoclinic
_symmetry_space_group_name_Hall '-P 2ybc'
_symmetry_space_group_name_H-M 'P 1 21/c 1'
_cell_angle_alpha 90.00
_cell_angle_beta 92.127(5)
_cell_angle_gamma 90.00
_cell_formula_units_Z 4
_cell_length_a 7.7688(8)
_cell_length_b 11.0129(3)
_cell_length_c 16.3245(14)
_cell_measurement_temperature 295(2)
_cell_volume 1395.71(19)
_diffrn_ambient_temperature 295(2)
_exptl_crystal_density_diffrn 1.310
_refine_ls_wR_factor_obs 0.1662
_cod_original_sg_symbol_H-M 'P 21/c'
_cod_database_code 4021065

loop_
_symmetry_equiv_pos_as_xyz
'x, y, z'
'-x, y+1/2, -z+1/2'
'-x, -y, -z'
'x, -y-1/2, z-1/2'

loop_
_atom_site_label
_atom_site_type_symbol
_atom_site_fract_x
_atom_site_fract_y
_atom_site_fract_z
_atom_site_U_iso_or_equiv
_atom_site_adp_type
_atom_site_occupancy
_atom_site_symmetry_multiplicity
_atom_site_calc_flag
_atom_site_refinement_flags
_atom_site_disorder_assembly
_atom_site_disorder_group
N1 N 0.3361(2) 0.22138(14) 0.46778(9) 0.0610(4) Uani 1 1 d . . .
C2 C 0.3129(2) 0.11794(16) 0.41751(11) 0.0562(5) Uani 1 1 d . . .
C3 C 0.2681(2) 0.01881(17) 0.47280(11) 0.0560(5) Uani 1 1 d . . .
C4 C 0.2336(3) -0.10413(19) 0.45984(13) 0.0676(5) Uani 1 1 d . . .
H4 H 0.2277 -0.1359 0.3968 0.089(7) Uiso 1 1 d R . .
C5 C 0.1926(3) -0.1733(2) 0.52692(15) 0.0755(6) Uani 1 1 d . . .
H5 H 0.1648 -0.2611 0.5153 0.102(8) Uiso 1 1 d R . .
C6 C 0.1835(3) -0.1252(2) 0.60463(16) 0.0795(7) Uani 1 1 d . . .
H6 H 0.1444 -0.1735 0.6548 0.087(7) Uiso 1 1 d R . .
C7 C 0.2173(3) -0.0029(2) 0.61821(13) 0.0744(6) Uani 1 1 d . . .
H7 H 0.2193 0.0303 0.6789 0.094(8) Uiso 1 1 d R . .
C8 C 0.2604(2) 0.06698(18) 0.55131(11) 0.0594(5) Uani 1 1 d . . .
C9 C 0.3062(3) 0.19592(19) 0.54836(11) 0.0630(5) Uani 1 1 d . . .
C10 C 0.4183(3) 0.33545(19) 0.44581(12) 0.0639(5) Uani 1 1 d . . .
H10A H 0.4765 0.3725 0.5049 0.081(5) Uiso 1 1 d R . .
H10B H 0.5145 0.3180 0.4025 0.081(5) Uiso 1 1 d R . .
C11 C 0.2989(3) 0.42982(17) 0.40841(11) 0.0594(5) Uani 1 1 d . . .
C12 C 0.3678(3) 0.52552(19) 0.36565(13) 0.0692(6) Uani 1 1 d . . .
H12 H 0.5096 0.5300 0.3598 0.114(9) Uiso 1 1 d R . .
C13 C 0.2643(4) 0.6158(2) 0.33230(15) 0.0821(7) Uani 1 1 d . . .
H13 H 0.3264 0.6813 0.2946 0.127(10) Uiso 1 1 d R . .
C14 C 0.0920(4) 0.6134(3) 0.34195(16) 0.0914(8) Uani 1 1 d . . .
H14 H 0.0126 0.6803 0.3185 0.124(10) Uiso 1 1 d R . .
C15 C 0.0218(4) 0.5205(3) 0.3837(2) 0.1067(9) Uani 1 1 d . . .
H15 H -0.1128 0.5173 0.3942 0.152(13) Uiso 1 1 d R . .
C16 C 0.1237(3) 0.4287(3) 0.41718(18) 0.0937(8) Uani 1 1 d . . .
H16 H 0.0733 0.3658 0.4458 0.123(11) Uiso 1 1 calc R . .
C17 C 0.3181(3) 0.11686(18) 0.33478(12) 0.0650(5) Uani 1 1 d . . .
N18 N 0.3432(4) 0.21377(18) 0.28353(11) 0.0975(8) Uani 1 1 d . . .
H18A H 0.3340 0.2058 0.2263 0.110(7) Uiso 1 1 d R . .
H18B H 0.3125 0.2928 0.3039 0.110(7) Uiso 1 1 d R . .
C19 C 0.3020(4) 0.0034(2) 0.29288(13) 0.0801(7) Uani 1 1 d . . .
N20 N 0.2925(5) -0.0840(2) 0.25519(15) 0.1202(10) Uani 1 1 d . . .
O21 O 0.3197(2) 0.27043(15) 0.60405(9) 0.0831(5) Uani 1 1 d . . .

loop_
_atom_site_aniso_label
_atom_site_aniso_U_11
_atom_site_aniso_U_22
_atom_site_aniso_U_33
_atom_site_aniso_U_23
_atom_site_aniso_U_13
_atom_site_aniso_U_12
N1 0.0734(10) 0.0573(9) 0.0523(8) 0.0024(7) 0.0010(7) -0.0077(7)
C2 0.0599(10) 0.0558(10) 0.0527(10) 0.0030(8) 0.0005(7) -0.0011(8)
C3 0.0514(9) 0.0589(10) 0.0575(10) 0.0085(8) -0.0009(7) 0.0002(8)
C4 0.0705(12) 0.0619(11) 0.0703(12) 0.0071(9) -0.0011(9) -0.0059(10)
C5 0.0734(13) 0.0662(13) 0.0866(15) 0.0175(11) -0.0014(11) -0.0078(11)
C6 0.0787(14) 0.0817(15) 0.0781(14) 0.0298(12) 0.0037(11) -0.0068(11)
C7 0.0772(13) 0.0845(15) 0.0614(12) 0.0186(10) 0.0032(10) -0.0008(11)
C8 0.0564(10) 0.0667(11) 0.0548(10) 0.0111(8) -0.0013(8) 0.0021(8)
C9 0.0691(11) 0.0698(12) 0.0499(10) 0.0023(9) -0.0012(8) 0.0004(9)
C10 0.0669(11) 0.0621(11) 0.0624(11) 0.0061(9) -0.0005(9) -0.0126(9)
C11 0.0685(11) 0.0572(11) 0.0525(10) -0.0029(8) 0.0019(8) -0.0100(9)
C12 0.0857(14) 0.0554(11) 0.0671(12) -0.0019(9) 0.0098(10) -0.0100(10)
C13 0.113(2) 0.0587(12) 0.0747(14) -0.0009(10) 0.0075(13) -0.0006(13)
C14 0.113(2) 0.0798(16) 0.0804(16) 0.0006(13) -0.0076(14) 0.0191(15)
C15 0.0776(17) 0.119(2) 0.123(2) 0.023(2) -0.0010(15) 0.0117(16)
C16 0.0691(14) 0.0995(18) 0.112(2) 0.0319(16) 0.0033(13) -0.0105(13)
C17 0.0806(13) 0.0596(11) 0.0551(10) 0.0022(8) 0.0061(9) -0.0030(10)
N18 0.174(2) 0.0668(12) 0.0523(10) 0.0039(8) 0.0121(12) -0.0124(13)
C19 0.1193(19) 0.0643(13) 0.0570(11) 0.0020(10) 0.0074(12) -0.0002(12)
N20 0.212(3) 0.0716(13) 0.0764(14) -0.0066(11) 0.0037(16) 0.0017(17)
O21 0.1113(13) 0.0818(10) 0.0563(8) -0.0060(7) 0.0039(8) -0.0098(9)

loop_
_geom_bond_atom_site_label_1
_geom_bond_atom_site_label_2
_geom_bond_distance
_geom_bond_site_symmetry_2
_geom_bond_publ_flag
N1 C9 1.373(2) . ?
N1 C2 1.412(2) . ?
N1 C10 1.460(2) . ?
C2 C17 1.353(3) . ?
C2 C3 1.467(2) . ?
C3 C8 1.390(3) . ?
C3 C4 1.395(3) . ?
C4 C5 1.381(3) . ?
C5 C6 1.379(4) . ?
C6 C7 1.389(3) . ?
C7 C8 1.387(3) . ?
C8 C9 1.465(3) . ?
C9 O21 1.226(2) . ?
C10 C11 1.507(3) . ?
C11 C16 1.374(3) . ?
C11 C12 1.383(3) . ?
C12 C13 1.378(3) . ?
C13 C14 1.354(4) . ?
C14 C15 1.355(4) . ?
C15 C16 1.384(4) . ?
C17 N18 1.375(3) . ?
C17 C19 1.428(3) . ?
C19 N20 1.143(3) . ?

loop_
_cod_related_entry_id
_cod_related_entry_database
_cod_related_entry_code
1 ChemSpider 9992844
